data_7048566
loop_
_publ_author_name
'Mahmoud, Abdallah G.'
'Guedes da Silva, M F\'atima C'
'Mahmudov, Kamran T.'
'Pombeiro, Armando J. L.'

_publ_section_title
;
 Arylhydrazone ligands as Cu-protectors and -catalysis promoters in the
 azide-alkyne cycloaddition reaction.
;
_journal_issue 5
_journal_name_full 'Dalton transactions (Cambridge, England : 2003)'
_journal_page_first 1774
_journal_page_last 1785
_journal_paper_doi 10.1039/c8dt04771e
_journal_volume 48
_journal_year 2019
_chemical_formula_moiety 'C20 H28 Cu N6 O16 S2'
_chemical_formula_sum 'C20 H28 Cu N6 O16 S2'
_chemical_formula_weight 736.14
_space_group_crystal_system monoclinic
_space_group_IT_number 14
_space_group_name_Hall '-P 2ybc'
_space_group_name_H-M_alt 'P 1 21/c 1'
_symmetry_space_group_name_Hall '-P 2ybc'
_symmetry_space_group_name_H-M 'P 1 21/c 1'
_atom_sites_solution_hydrogens mixed
_audit_creation_method SHELXL-2018/3
_audit_update_record
;
2019-01-03 deposited with the CCDC.
2019-01-07 downloaded from the CCDC.
;
_cell_angle_alpha 90
_cell_angle_beta 100.556(3)
_cell_angle_gamma 90
_cell_formula_units_Z 2
_cell_length_a 7.0948(7)
_cell_length_b 13.2858(11)
_cell_length_c 16.1728(15)
_cell_measurement_reflns_used 8539
_cell_measurement_temperature 298(2)
_cell_measurement_theta_max 25.37
_cell_measurement_theta_min 2.56
_cell_volume 1498.7(2)
_computing_cell_refinement 'Bruker SAINT'
_computing_data_collection 'Bruker APEX2'
_computing_data_reduction 'Bruker SAINT'
_computing_molecular_graphics 'Mercury CSD 3.10.3'
_computing_publication_material 'SHELXL-2018/3 (Sheldrick, 2018), WinGX (Farrugia, 2012)'
_computing_structure_refinement 'SHELXL-2018/3 (Sheldrick, 2018)'
_computing_structure_solution 'SIR97 (Altomare, 1999)'
_diffrn_ambient_temperature 298(2)
_diffrn_measured_fraction_theta_full 1.000
_diffrn_measured_fraction_theta_max 0.999
_diffrn_measurement_device_type 'Bruker APEX-II CCD'
_diffrn_measurement_method '\f and \w scans'
_diffrn_radiation_type MoK\a
_diffrn_radiation_wavelength 0.71073
_diffrn_reflns_av_R_equivalents 0.0895
_diffrn_reflns_av_unetI/netI 0.0415
_diffrn_reflns_Laue_measured_fraction_full 1.000
_diffrn_reflns_Laue_measured_fraction_max 0.999
_diffrn_reflns_limit_h_max 8
_diffrn_reflns_limit_h_min -8
_diffrn_reflns_limit_k_max 16
_diffrn_reflns_limit_k_min -16
_diffrn_reflns_limit_l_max 19
_diffrn_reflns_limit_l_min -19
_diffrn_reflns_number 25305
_diffrn_reflns_point_group_measured_fraction_full 1.000
_diffrn_reflns_point_group_measured_fraction_max 0.999
_diffrn_reflns_theta_full 25.242
_diffrn_reflns_theta_max 25.431
_diffrn_reflns_theta_min 2.562
_exptl_absorpt_coefficient_mu 0.951
_exptl_absorpt_correction_T_max 0.921
_exptl_absorpt_correction_T_min 0.881
_exptl_absorpt_correction_type multi-scan
_exptl_absorpt_process_details sadabs
_exptl_crystal_colour brown
_exptl_crystal_density_diffrn 1.631
_exptl_crystal_description needle
_exptl_crystal_F_000 758
_exptl_crystal_size_max 0.410
_exptl_crystal_size_mid 0.120
_exptl_crystal_size_min 0.080
_refine_diff_density_max 1.367
_refine_diff_density_min -0.587
_refine_diff_density_rms 0.093
_refine_ls_extinction_method none
_refine_ls_goodness_of_fit_ref 1.048
_refine_ls_hydrogen_treatment mixed
_refine_ls_matrix_type full
_refine_ls_number_parameters 230
_refine_ls_number_reflns 2782
_refine_ls_number_restraints 8
_refine_ls_restrained_S_all 1.047
_refine_ls_R_factor_all 0.0782
_refine_ls_R_factor_gt 0.0497
_refine_ls_shift/su_max 0.000
_refine_ls_shift/su_mean 0.000
_refine_ls_structure_factor_coef Fsqd
_refine_ls_weighting_details 'w=1/[\s^2^(Fo^2^)+(0.0339P)^2^+5.0727P] where P=(Fo^2^+2Fc^2^)/3'
_refine_ls_weighting_scheme calc
_refine_ls_wR_factor_gt 0.1075
_refine_ls_wR_factor_ref 0.1234
_reflns_Friedel_coverage 0.000
_reflns_number_gt 2095
_reflns_number_total 2782
_reflns_threshold_expression 'I > 2\s(I)'
_cod_data_source_file c8dt04771e2.cif
_cod_data_source_block compound5
_cod_depositor_comments 'Adding full bibliography for 7048560--7048566.cif.'
_cod_database_code 7048566
_shelx_shelxl_version_number 2018/3
_shelx_space_group_comment
;
The symmetry employed for this shelxl refinement is uniquely defined
by the following loop, which should always be used as a source of
symmetry information in preference to the above space-group names.
They are only intended as comments.
;
_shelx_estimated_absorpt_t_min 0.696
_shelx_estimated_absorpt_t_max 0.928

loop_
_space_group_symop_operation_xyz
'x, y, z'
'-x, y+1/2, -z+1/2'
'-x, -y, -z'
'x, -y-1/2, z-1/2'

loop_
_atom_site_label
_atom_site_type_symbol
_atom_site_fract_x
_atom_site_fract_y
_atom_site_fract_z
_atom_site_U_iso_or_equiv
_atom_site_adp_type
_atom_site_occupancy
_atom_site_site_symmetry_order
_atom_site_calc_flag
_atom_site_refinement_flags_posn
_atom_site_refinement_flags_adp
_atom_site_refinement_flags_occupancy
Cu1 Cu 1.000000 0.500000 0.500000 0.0280(2) Uani 1 2 d S . P
S1 S 0.57221(15) 0.36121(7) 0.42056(7) 0.0282(3) Uani 1 1 d . . .
O4 O 0.7679(4) 0.3941(2) 0.4200(2) 0.0408(8) Uani 1 1 d . . .
O6 O 0.4329(5) 0.4165(2) 0.35973(19) 0.0417(8) Uani 1 1 d . . .
O1 O 0.6403(5) -0.0547(2) 0.3066(2) 0.0457(9) Uani 1 1 d D . .
O3 O 0.8788(5) -0.1910(2) 0.50082(19) 0.0415(8) Uani 1 1 d . . .
N2 N 0.7810(5) 0.0038(3) 0.5488(2) 0.0295(8) Uani 1 1 d . . .
N1 N 0.7331(5) -0.0145(2) 0.4689(2) 0.0291(8) Uani 1 1 d D . .
O2 O 0.9696(5) -0.0859(3) 0.74808(19) 0.0462(8) Uani 1 1 d . . .
O8 O 0.8303(5) 0.6135(2) 0.4558(2) 0.0371(7) Uani 1 1 d D . .
O5 O 0.5239(5) 0.3618(2) 0.50369(19) 0.0396(8) Uani 1 1 d . . .
O7 O 1.1156(5) 0.5097(3) 0.4010(2) 0.0513(9) Uani 1 1 d D . .
C6 C 0.6586(6) 0.0645(3) 0.4145(2) 0.0266(9) Uani 1 1 d . . .
N3 N 0.9710(6) -0.2346(3) 0.6368(3) 0.0432(10) Uani 1 1 d . . .
C8 C 0.9012(6) -0.0297(3) 0.6896(3) 0.0359(10) Uani 1 1 d . . .
C4 C 0.5659(6) 0.2356(3) 0.3852(3) 0.0275(9) Uani 1 1 d . . .
C5 C 0.6353(6) 0.1619(3) 0.4427(3) 0.0279(9) Uani 1 1 d . . .
H3 H 0.666313 0.177085 0.499719 0.033 Uiso 1 1 calc R U .
C9 C 0.9033(6) -0.1685(3) 0.5773(3) 0.0307(9) Uani 1 1 d . . .
C7 C 0.8578(6) -0.0659(3) 0.6026(3) 0.0282(9) Uani 1 1 d . . .
C1 C 0.6102(6) 0.0418(3) 0.3290(3) 0.0311(9) Uani 1 1 d . . .
C3 C 0.5144(7) 0.2129(3) 0.3000(3) 0.0366(10) Uani 1 1 d . . .
H2 H 0.465742 0.262975 0.261813 0.044 Uiso 1 1 calc R U .
C10 C 0.8632(9) 0.0784(4) 0.7076(3) 0.0590(15) Uani 1 1 d . . .
H10A H 0.856506 0.085875 0.766065 0.088 Uiso 1 1 calc R U .
H10B H 0.743744 0.098953 0.673842 0.088 Uiso 1 1 calc R U .
H10C H 0.964958 0.119546 0.694510 0.088 Uiso 1 1 calc R U .
C2 C 0.5356(7) 0.1159(3) 0.2722(3) 0.0370(11) Uani 1 1 d . . .
H1 H 0.499755 0.100501 0.215370 0.044 Uiso 1 1 calc R U .
H3N1 H 1.016(8) -0.291(4) 0.622(3) 0.056 Uiso 1 1 d . U .
H3N2 H 0.995(8) -0.212(4) 0.690(4) 0.056 Uiso 1 1 d . U .
H82 H 0.870(7) 0.6774(19) 0.465(3) 0.056 Uiso 1 1 d D U .
H81 H 0.716(4) 0.610(4) 0.470(3) 0.056 Uiso 1 1 d D U .
H1N H 0.751(7) -0.077(2) 0.443(3) 0.056 Uiso 1 1 d D U .
H71 H 1.226(4) 0.481(4) 0.397(3) 0.056 Uiso 1 1 d D U .
H72 H 1.061(7) 0.541(4) 0.355(2) 0.056 Uiso 1 1 d D U .
H1O H 0.615(7) -0.060(4) 0.2504(10) 0.056 Uiso 1 1 d D U .

loop_
_atom_site_aniso_label
_atom_site_aniso_U_11
_atom_site_aniso_U_22
_atom_site_aniso_U_33
_atom_site_aniso_U_23
_atom_site_aniso_U_13
_atom_site_aniso_U_12
Cu1 0.0324(4) 0.0256(4) 0.0265(4) -0.0021(3) 0.0069(3) 0.0026(3)
S1 0.0309(5) 0.0211(5) 0.0322(6) -0.0005(4) 0.0050(4) 0.0034(4)
O4 0.0359(17) 0.0342(17) 0.055(2) -0.0149(15) 0.0149(15) -0.0096(14)
O6 0.053(2) 0.0325(17) 0.0368(18) 0.0049(14) 0.0018(15) 0.0179(15)
O1 0.073(2) 0.0256(16) 0.0350(18) -0.0080(14) 0.0018(17) 0.0048(16)
O3 0.061(2) 0.0266(16) 0.0353(18) -0.0040(13) 0.0046(16) 0.0067(15)
N2 0.0293(18) 0.0280(18) 0.0307(19) -0.0019(15) 0.0041(14) -0.0006(15)
N1 0.0365(19) 0.0234(18) 0.0261(18) -0.0018(14) 0.0024(15) 0.0034(15)
O2 0.056(2) 0.052(2) 0.0274(17) 0.0011(15) -0.0017(15) 0.0049(17)
O8 0.0390(18) 0.0260(15) 0.0467(19) -0.0040(14) 0.0090(15) 0.0015(14)
O5 0.0477(19) 0.0370(17) 0.0357(17) -0.0014(14) 0.0115(15) 0.0080(15)
O7 0.0374(19) 0.086(3) 0.0313(17) 0.0134(18) 0.0084(15) 0.0213(19)
C6 0.027(2) 0.022(2) 0.029(2) 0.0053(16) 0.0009(17) 0.0012(16)
N3 0.059(3) 0.030(2) 0.039(2) 0.0043(18) 0.005(2) 0.0124(19)
C8 0.035(2) 0.041(3) 0.032(2) -0.006(2) 0.005(2) -0.001(2)
C4 0.024(2) 0.025(2) 0.032(2) -0.0005(17) 0.0007(17) -0.0002(16)
C5 0.031(2) 0.027(2) 0.024(2) 0.0007(16) 0.0006(17) -0.0001(17)
C9 0.029(2) 0.026(2) 0.036(2) 0.0018(18) 0.0047(19) 0.0021(17)
C7 0.032(2) 0.025(2) 0.028(2) 0.0023(17) 0.0056(18) 0.0017(17)
C1 0.035(2) 0.025(2) 0.032(2) -0.0032(18) 0.0018(19) -0.0021(18)
C3 0.042(3) 0.029(2) 0.035(2) 0.0046(18) -0.005(2) 0.0027(19)
C10 0.079(4) 0.048(3) 0.044(3) -0.021(2) -0.004(3) 0.010(3)
C2 0.048(3) 0.032(2) 0.028(2) -0.0030(18) -0.004(2) 0.002(2)

loop_
_atom_type_symbol
_atom_type_description
_atom_type_scat_dispersion_real
_atom_type_scat_dispersion_imag
_atom_type_scat_source
C C 0.0033 0.0016 'International Tables Vol C Tables 4.2.6.8 and 6.1.1.4'
H H 0.0000 0.0000 'International Tables Vol C Tables 4.2.6.8 and 6.1.1.4'
N N 0.0061 0.0033 'International Tables Vol C Tables 4.2.6.8 and 6.1.1.4'
O O 0.0106 0.0060 'International Tables Vol C Tables 4.2.6.8 and 6.1.1.4'
S S 0.1246 0.1234 'International Tables Vol C Tables 4.2.6.8 and 6.1.1.4'
Cu Cu 0.3201 1.2651 'International Tables Vol C Tables 4.2.6.8 and 6.1.1.4'

loop_
_geom_angle_atom_site_label_1
_geom_angle_atom_site_label_2
_geom_angle_atom_site_label_3
_geom_angle
_geom_angle_site_symmetry_1
_geom_angle_site_symmetry_3
O7 Cu1 O7 180.0 3_766 .
O7 Cu1 O8 88.44(14) 3_766 3_766
O7 Cu1 O8 91.56(14) . 3_766
O7 Cu1 O8 91.56(14) 3_766 .
O7 Cu1 O8 88.44(14) . .
O8 Cu1 O8 180.0 3_766 .
O7 Cu1 O4 86.86(14) 3_766 3_766
O7 Cu1 O4 93.14(14) . 3_766
O8 Cu1 O4 86.51(12) 3_766 3_766
O8 Cu1 O4 93.49(12) . 3_766
O7 Cu1 O4 93.14(14) 3_766 .
O7 Cu1 O4 86.86(14) . .
O8 Cu1 O4 93.49(12) 3_766 .
O8 Cu1 O4 86.51(12) . .
O4 Cu1 O4 180.0 3_766 .
O5 S1 O4 113.1(2) . .
O5 S1 O6 112.15(19) . .
O4 S1 O6 111.9(2) . .
O5 S1 C4 108.10(19) . .
O4 S1 C4 104.47(19) . .
O6 S1 C4 106.53(19) . .
S1 O4 Cu1 138.11(19) . .
C1 O1 H1O 109(4) . .
N1 N2 C7 121.9(3) . .
N2 N1 C6 118.9(3) . .
N2 N1 H1N 125(3) . .
C6 N1 H1N 116(3) . .
Cu1 O8 H82 121(3) . .
Cu1 O8 H81 113(4) . .
H82 O8 H81 106(5) . .
Cu1 O7 H71 124(4) . .
Cu1 O7 H72 123(4) . .
H71 O7 H72 114(5) . .
C5 C6 C1 120.2(4) . .
C5 C6 N1 122.8(4) . .
C1 C6 N1 117.0(3) . .
C9 N3 H3N1 119(4) . .
C9 N3 H3N2 117(3) . .
H3N1 N3 H3N2 122(5) . .
O2 C8 C7 121.5(4) . .
O2 C8 C10 119.4(4) . .
C7 C8 C10 119.1(4) . .
C5 C4 C3 120.7(4) . .
C5 C4 S1 118.0(3) . .
C3 C4 S1 120.9(3) . .
C4 C5 C6 119.3(4) . .
C4 C5 H3 120.4 . .
C6 C5 H3 120.4 . .
O3 C9 N3 121.7(4) . .
O3 C9 C7 119.7(4) . .
N3 C9 C7 118.6(4) . .
N2 C7 C8 113.1(4) . .
N2 C7 C9 123.4(4) . .
C8 C7 C9 123.5(4) . .
O1 C1 C2 123.6(4) . .
O1 C1 C6 116.5(4) . .
C2 C1 C6 119.9(4) . .
C2 C3 C4 120.0(4) . .
C2 C3 H2 120.0 . .
C4 C3 H2 120.0 . .
C8 C10 H10A 109.5 . .
C8 C10 H10B 109.5 . .
H10A C10 H10B 109.5 . .
C8 C10 H10C 109.5 . .
H10A C10 H10C 109.5 . .
H10B C10 H10C 109.5 . .
C3 C2 C1 119.9(4) . .
C3 C2 H1 120.1 . .
C1 C2 H1 120.1 . .

loop_
_geom_bond_atom_site_label_1
_geom_bond_atom_site_label_2
_geom_bond_distance
_geom_bond_site_symmetry_2
Cu1 O7 1.932(3) 3_766
Cu1 O7 1.932(3) .
Cu1 O8 1.979(3) 3_766
Cu1 O8 1.979(3) .
Cu1 O4 2.363(3) 3_766
Cu1 O4 2.363(3) .
S1 O5 1.447(3) .
S1 O4 1.457(3) .
S1 O6 1.459(3) .
S1 C4 1.762(4) .
O1 C1 1.359(5) .
O1 H1O 0.896(14) .
O3 C9 1.252(5) .
N2 N1 1.299(5) .
N2 C7 1.317(5) .
N1 C6 1.407(5) .
N1 H1N 0.944(19) .
O2 C8 1.233(5) .
O8 H82 0.90(2) .
O8 H81 0.88(2) .
O7 H71 0.889(14) .
O7 H72 0.88(2) .
C6 C5 1.392(6) .
C6 C1 1.395(6) .
N3 C9 1.326(6) .
N3 H3N1 0.86(6) .
N3 H3N2 0.90(6) .
C8 C7 1.465(6) .
C8 C10 1.499(7) .
C4 C5 1.378(6) .
C4 C3 1.393(6) .
C5 H3 0.9300 .
C9 C7 1.477(6) .
C1 C2 1.385(6) .
C3 C2 1.382(6) .
C3 H2 0.9300 .
C10 H10A 0.9600 .
C10 H10B 0.9600 .
C10 H10C 0.9600 .
C2 H1 0.9300 .

loop_
_geom_hbond_atom_site_label_D
_geom_hbond_atom_site_label_H
_geom_hbond_atom_site_label_A
_geom_hbond_distance_DH
_geom_hbond_distance_HA
_geom_hbond_distance_DA
_geom_hbond_angle_DHA
_geom_hbond_site_symmetry_A
_geom_hbond_publ_flag
N3 H3N1 O4 0.86(6) 2.25(6) 3.065(5) 157(5) 3_756 yes
N3 H3N2 O2 0.90(6) 1.94(6) 2.674(6) 137(5) . yes
O8 H82 O3 0.90(2) 1.84(3) 2.703(4) 160(5) 1_565 yes
O8 H81 S1 0.88(2) 2.97(3) 3.789(3) 156(4) 3_666 yes
O8 H81 O5 0.88(2) 1.87(2) 2.730(4) 166(5) 3_666 yes
N1 H1N O3 0.944(19) 1.92(4) 2.577(4) 125(4) . yes
O7 H71 S1 0.889(14) 2.89(2) 3.756(3) 166(5) 1_655 yes
O7 H71 O6 0.889(14) 1.88(2) 2.756(5) 166(5) 1_655 yes
O7 H72 O2 0.88(2) 1.83(2) 2.698(4) 168(5) 4_565 yes
O1 H1O S1 0.896(14) 3.03(2) 3.872(3) 158(4) 2_645 yes
O1 H1O O6 0.896(14) 1.779(16) 2.672(4) 174(5) 2_645 yes

loop_
_geom_torsion_atom_site_label_1
_geom_torsion_atom_site_label_2
_geom_torsion_atom_site_label_3
_geom_torsion_atom_site_label_4
_geom_torsion
O5 S1 O4 Cu1 -27.6(4)
O6 S1 O4 Cu1 100.2(3)
C4 S1 O4 Cu1 -144.9(3)
C7 N2 N1 C6 -177.5(4)
N2 N1 C6 C5 0.5(6)
N2 N1 C6 C1 179.6(4)
O5 S1 C4 C5 -39.0(4)
O4 S1 C4 C5 81.7(4)
O6 S1 C4 C5 -159.7(3)
O5 S1 C4 C3 148.8(4)
O4 S1 C4 C3 -90.6(4)
O6 S1 C4 C3 28.0(4)
C3 C4 C5 C6 1.7(6)
S1 C4 C5 C6 -170.6(3)
C1 C6 C5 C4 -0.6(6)
N1 C6 C5 C4 178.4(4)
N1 N2 C7 C8 180.0(4)
N1 N2 C7 C9 2.5(6)
O2 C8 C7 N2 178.4(4)
C10 C8 C7 N2 -2.3(6)
O2 C8 C7 C9 -4.2(7)
C10 C8 C7 C9 175.2(4)
O3 C9 C7 N2 4.0(7)
N3 C9 C7 N2 -176.5(4)
O3 C9 C7 C8 -173.2(4)
N3 C9 C7 C8 6.3(6)
C5 C6 C1 O1 179.0(4)
N1 C6 C1 O1 -0.1(6)
C5 C6 C1 C2 -1.2(7)
N1 C6 C1 C2 179.8(4)
C5 C4 C3 C2 -1.0(7)
S1 C4 C3 C2 171.1(4)
C4 C3 C2 C1 -0.8(7)
O1 C1 C2 C3 -178.3(4)
C6 C1 C2 C3 1.9(7)
